data_7100094
loop_
_publ_author_name
'D. S. Wright'
'Fay Dodds'
'Felipe Garcia'
'Richard A. Kowenicki'
'M. McPartlin'
'A. Steiner'

_publ_section_title
;
Synthesis and Structure of the Calixarene-like
> Phosph(III)azane Macrocycle [{P(mu-NtBu)}2{1,5-(NH)2C10H6}]3
;
_journal_name_full 'Chemical Communications'
_journal_paper_doi 10.1039/b504686f
_journal_year 2005
_chemical_formula_moiety 'C54 H78 N12 P6, 3(C7 H8)'
_chemical_formula_sum 'C75 H102 N12 P6'
_chemical_formula_weight 1357.51
_space_group_IT_number 2
_symmetry_cell_setting triclinic
_symmetry_space_group_name_Hall '-P 1'
_symmetry_space_group_name_H-M 'P -1'
_cell_angle_alpha 61.92(3)
_cell_angle_beta 77.82(3)
_cell_angle_gamma 64.56(3)
_cell_formula_units_Z 2
_cell_length_a 16.803(3)
_cell_length_b 16.913(3)
_cell_length_c 17.229(3)
_cell_measurement_temperature 180(2)
_cell_volume 3900.9(14)
_diffrn_ambient_temperature 180(2)
_exptl_crystal_density_diffrn 1.156
_cod_database_code 7100094

loop_
_symmetry_equiv_pos_as_xyz
'x, y, z'
'-x, -y, -z'

loop_
_atom_site_label
_atom_site_type_symbol
_atom_site_fract_x
_atom_site_fract_y
_atom_site_fract_z
_atom_site_U_iso_or_equiv
_atom_site_adp_type
_atom_site_occupancy
_atom_site_symmetry_multiplicity
_atom_site_calc_flag
_atom_site_refinement_flags
_atom_site_disorder_assembly
_atom_site_disorder_group
P1 P 0.41625(12) 0.63344(12) -0.06868(12) 0.0328(5) Uani 1 1 d . . .
N1 N 0.3346(4) 0.7243(4) -0.1427(4) 0.0357(14) Uani 1 1 d . . .
C1 C 0.2758(6) 0.7110(6) -0.1852(6) 0.054(2) Uani 1 1 d . . .
C11 C 0.2135(8) 0.6679(10) -0.1172(8) 0.108(5) Uani 1 1 d . . .
H11A H 0.1803 0.7093 -0.0869 0.162 Uiso 1 1 calc R . .
H11B H 0.2479 0.6027 -0.0743 0.162 Uiso 1 1 calc R . .
H11C H 0.1725 0.6640 -0.1468 0.162 Uiso 1 1 calc R . .
C12 C 0.3329(8) 0.6444(8) -0.2282(8) 0.090(4) Uani 1 1 d . . .
H12A H 0.3646 0.5798 -0.1828 0.135 Uiso 1 1 calc R . .
H12B H 0.3753 0.6707 -0.2684 0.135 Uiso 1 1 calc R . .
H12C H 0.2956 0.6396 -0.2612 0.135 Uiso 1 1 calc R . .
C13 C 0.2239(7) 0.8104(7) -0.2558(7) 0.072(3) Uani 1 1 d . . .
H13A H 0.2649 0.8370 -0.2985 0.109 Uiso 1 1 calc R . .
H13B H 0.1881 0.8541 -0.2284 0.109 Uiso 1 1 calc R . .
H13C H 0.1854 0.8038 -0.2860 0.109 Uiso 1 1 calc R . .
P2 P 0.30198(13) 0.80663(13) -0.09839(12) 0.0404(5) Uani 1 1 d . . .
N2 N 0.4009(4) 0.7273(4) -0.0456(4) 0.0361(14) Uani 1 1 d . . .
C2 C 0.4295(5) 0.7181(5) 0.0353(5) 0.0423(18) Uani 1 1 d . . .
C21 C 0.5266(6) 0.6518(6) 0.0486(6) 0.060(2) Uani 1 1 d . . .
H21A H 0.5605 0.6792 -0.0034 0.090 Uiso 1 1 calc R . .
H21B H 0.5342 0.5875 0.0572 0.090 Uiso 1 1 calc R . .
H21C H 0.5478 0.6463 0.1005 0.090 Uiso 1 1 calc R . .
C22 C 0.3740(7) 0.6761(7) 0.1147(5) 0.066(3) Uani 1 1 d . . .
H22A H 0.3117 0.7192 0.1043 0.099 Uiso 1 1 calc R . .
H22B H 0.3933 0.6703 0.1676 0.099 Uiso 1 1 calc R . .
H22C H 0.3817 0.6118 0.1228 0.099 Uiso 1 1 calc R . .
C23 C 0.4170(7) 0.8190(6) 0.0206(6) 0.061(2) Uani 1 1 d . . .
H23A H 0.3544 0.8614 0.0110 0.092 Uiso 1 1 calc R . .
H23B H 0.4513 0.8458 -0.0312 0.092 Uiso 1 1 calc R . .
H23C H 0.4371 0.8145 0.0724 0.092 Uiso 1 1 calc R . .
N7 N 0.5116(4) 0.6121(5) -0.1268(4) 0.0352(15) Uani 1 1 d . . .
H7N H 0.543(6) 0.564(6) -0.101(6) 0.05(3) Uiso 1 1 d . . .
C70 C 0.5497(4) 0.6754(4) -0.1941(4) 0.0283(15) Uani 1 1 d . . .
C71 C 0.4999(5) 0.7543(5) -0.2639(4) 0.0319(16) Uani 1 1 d . . .
H71 H 0.4388 0.7689 -0.2651 0.038 Uiso 1 1 calc R . .
C72 C 0.5385(5) 0.8138(5) -0.3334(4) 0.0337(16) Uani 1 1 d . . .
H72 H 0.5031 0.8682 -0.3812 0.040 Uiso 1 1 calc R . .
C73 C 0.6256(5) 0.7949(5) -0.3335(4) 0.0347(17) Uani 1 1 d . . .
H73 H 0.6507 0.8351 -0.3820 0.042 Uiso 1 1 calc R . .
C74 C 0.6791(4) 0.7161(5) -0.2622(4) 0.0313(16) Uani 1 1 d . . .
C75 C 0.7704(5) 0.6972(5) -0.2598(5) 0.0382(17) Uani 1 1 d . . .
C76 C 0.8219(5) 0.6162(6) -0.1915(5) 0.052(2) Uani 1 1 d . . .
H76 H 0.8826 0.6029 -0.1898 0.063 Uiso 1 1 calc R . .
C77 C 0.7843(5) 0.5534(6) -0.1245(6) 0.055(2) Uani 1 1 d . . .
H77 H 0.8211 0.4963 -0.0794 0.066 Uiso 1 1 calc R . .
C78 C 0.6972(5) 0.5717(5) -0.1222(5) 0.0426(18) Uani 1 1 d . . .
H78 H 0.6733 0.5298 -0.0741 0.051 Uiso 1 1 calc R . .
C79 C 0.6417(5) 0.6533(5) -0.1914(4) 0.0312(16) Uani 1 1 d . . .
N8 N 0.8051(5) 0.7626(5) -0.3262(5) 0.0479(19) Uani 1 1 d . . .
H8N H 0.773(5) 0.811(6) -0.347(5) 0.03(2) Uiso 1 1 d . . .
P3 P 0.26605(12) 1.43591(12) -0.43630(12) 0.0315(5) Uani 1 1 d . . .
N3 N 0.3355(3) 1.4269(4) -0.5233(3) 0.0287(13) Uani 1 1 d . . .
C3 C 0.3106(5) 1.4804(5) -0.6174(4) 0.0353(17) Uani 1 1 d . . .
C31 C 0.2358(6) 1.4574(7) -0.6271(6) 0.058(2) Uani 1 1 d . . .
H31A H 0.1848 1.4796 -0.5919 0.087 Uiso 1 1 calc R . .
H31B H 0.2553 1.3872 -0.6065 0.087 Uiso 1 1 calc R . .
H31C H 0.2191 1.4906 -0.6891 0.087 Uiso 1 1 calc R . .
C32 C 0.3908(6) 1.4435(6) -0.6701(5) 0.048(2) Uani 1 1 d . . .
H32A H 0.4092 1.3734 -0.6488 0.072 Uiso 1 1 calc R . .
H32B H 0.4392 1.4571 -0.6627 0.072 Uiso 1 1 calc R . .
H32C H 0.3758 1.4763 -0.7324 0.072 Uiso 1 1 calc R . .
C33 C 0.2812(6) 1.5898(5) -0.6493(5) 0.048(2) Uani 1 1 d . . .
H33A H 0.3294 1.6036 -0.6418 0.072 Uiso 1 1 calc R . .
H33B H 0.2298 1.6126 -0.6148 0.072 Uiso 1 1 calc R . .
H33C H 0.2657 1.6234 -0.7116 0.072 Uiso 1 1 calc R . .
P4 P 0.42901(12) 1.41379(12) -0.48350(12) 0.0296(5) Uani 1 1 d . . .
N4 N 0.3643(4) 1.3986(4) -0.3905(4) 0.0355(14) Uani 1 1 d . A .
C4 C 0.3839(5) 1.3813(5) -0.3034(5) 0.0422(18) Uani 1 1 d . . .
C41 C 0.4159(9) 1.2740(9) -0.2451(8) 0.068(3) Uiso 0.793(9) 1 d P A 1
H41A H 0.3728 1.2491 -0.2447 0.102 Uiso 0.793(9) 1 calc PR A 1
H41B H 0.4233 1.2621 -0.1851 0.102 Uiso 0.793(9) 1 calc PR A 1
H41C H 0.4726 1.2409 -0.2676 0.102 Uiso 0.793(9) 1 calc PR A 1
C42 C 0.4505(8) 1.4228(9) -0.3119(8) 0.066(3) Uiso 0.793(9) 1 d P A 1
H42A H 0.5064 1.3884 -0.3345 0.099 Uiso 0.793(9) 1 calc PR A 1
H42B H 0.4600 1.4151 -0.2541 0.099 Uiso 0.793(9) 1 calc PR A 1
H42C H 0.4286 1.4918 -0.3527 0.099 Uiso 0.793(9) 1 calc PR A 1
C43 C 0.2986(8) 1.4340(9) -0.2632(8) 0.070(3) Uiso 0.793(9) 1 d P A 1
H43A H 0.2771 1.5038 -0.3014 0.105 Uiso 0.793(9) 1 calc PR A 1
H43B H 0.3111 1.4223 -0.2048 0.105 Uiso 0.793(9) 1 calc PR A 1
H43C H 0.2537 1.4093 -0.2579 0.105 Uiso 0.793(9) 1 calc PR A 1
C41' C 0.491(3) 1.323(3) -0.291(3) 0.068(3) Uiso 0.207(9) 1 d P A 2
H41D H 0.5103 1.2645 -0.2999 0.102 Uiso 0.207(9) 1 calc PR A 2
H41E H 0.5068 1.3047 -0.2312 0.102 Uiso 0.207(9) 1 calc PR A 2
H41F H 0.5212 1.3652 -0.3338 0.102 Uiso 0.207(9) 1 calc PR A 2
C43' C 0.346(3) 1.316(4) -0.230(3) 0.070(3) Uiso 0.207(9) 1 d P A 2
H43D H 0.2816 1.3479 -0.2305 0.105 Uiso 0.207(9) 1 calc PR A 2
H43E H 0.3686 1.2988 -0.1743 0.105 Uiso 0.207(9) 1 calc PR A 2
H43F H 0.3626 1.2564 -0.2376 0.105 Uiso 0.207(9) 1 calc PR A 2
C42' C 0.364(3) 1.473(3) -0.305(3) 0.066(3) Uiso 0.207(9) 1 d P A 2
H42D H 0.3958 1.5082 -0.3536 0.099 Uiso 0.207(9) 1 calc PR A 2
H42E H 0.3820 1.4629 -0.2491 0.099 Uiso 0.207(9) 1 calc PR A 2
H42F H 0.3004 1.5112 -0.3122 0.099 Uiso 0.207(9) 1 calc PR A 2
N9 N 0.8687(4) 1.0115(5) -0.5087(4) 0.0369(16) Uani 1 1 d . . .
H9N H 0.889(4) 1.046(5) -0.528(4) 0.011(18) Uiso 1 1 d . . .
C80 C 0.7766(4) 1.0493(5) -0.4991(4) 0.0296(15) Uani 1 1 d . . .
C81 C 0.7292(5) 0.9980(5) -0.4943(5) 0.0356(17) Uani 1 1 d . . .
H81 H 0.7588 0.9379 -0.4983 0.043 Uiso 1 1 calc R . .
C82 C 0.6377(5) 1.0339(5) -0.4835(5) 0.0392(18) Uani 1 1 d . . .
H82 H 0.6060 0.9973 -0.4797 0.047 Uiso 1 1 calc R . .
C83 C 0.5928(5) 1.1204(5) -0.4783(5) 0.0365(17) Uani 1 1 d . . .
H83 H 0.5306 1.1427 -0.4699 0.044 Uiso 1 1 calc R . .
C84 C 0.6386(4) 1.1770(5) -0.4854(4) 0.0297(15) Uani 1 1 d . . .
C85 C 0.5925(4) 1.2681(5) -0.4800(4) 0.0329(16) Uani 1 1 d . . .
C86 C 0.6384(5) 1.3221(5) -0.4896(5) 0.0395(18) Uani 1 1 d . . .
H86 H 0.6082 1.3828 -0.4868 0.047 Uiso 1 1 calc R . .
C87 C 0.7297(5) 1.2886(5) -0.5036(5) 0.0447(19) Uani 1 1 d . . .
H87 H 0.7602 1.3281 -0.5118 0.054 Uiso 1 1 calc R . .
C88 C 0.7764(5) 1.2004(5) -0.5058(5) 0.0384(17) Uani 1 1 d . . .
H88 H 0.8385 1.1786 -0.5137 0.046 Uiso 1 1 calc R . .
C89 C 0.7318(4) 1.1420(5) -0.4962(4) 0.0300(15) Uani 1 1 d . . .
N10 N 0.5008(4) 1.2997(4) -0.4649(4) 0.0384(15) Uani 1 1 d . . .
H10N H 0.483(5) 1.256(6) -0.444(5) 0.04(2) Uiso 1 1 d . . .
P5 P 0.94747(12) 0.89980(13) -0.45712(13) 0.0342(5) Uani 1 1 d . . .
N5 N 0.9168(4) 0.8157(4) -0.4594(4) 0.0355(14) Uani 1 1 d . . .
C5 C 0.9466(5) 0.7750(6) -0.5255(6) 0.046(2) Uani 1 1 d . . .
C51 C 1.0458(6) 0.7228(7) -0.5254(8) 0.070(3) Uani 1 1 d . . .
H51A H 1.0651 0.6727 -0.4659 0.104 Uiso 1 1 calc R . .
H51B H 1.0738 0.7693 -0.5443 0.104 Uiso 1 1 calc R . .
H51C H 1.0627 0.6925 -0.5660 0.104 Uiso 1 1 calc R . .
C52 C 0.9153(7) 0.8583(7) -0.6149(6) 0.066(3) Uani 1 1 d . . .
H52A H 0.9444 0.9032 -0.6307 0.100 Uiso 1 1 calc R . .
H52B H 0.8513 0.8927 -0.6129 0.100 Uiso 1 1 calc R . .
H52C H 0.9298 0.8330 -0.6591 0.100 Uiso 1 1 calc R . .
C53 C 0.9016(7) 0.7047(7) -0.5024(7) 0.070(3) Uani 1 1 d . . .
H53A H 0.8375 0.7391 -0.5016 0.105 Uiso 1 1 calc R . .
H53B H 0.9208 0.6511 -0.4442 0.105 Uiso 1 1 calc R . .
H53C H 0.9176 0.6791 -0.5464 0.105 Uiso 1 1 calc R . .
P6 P 0.91239(13) 0.74890(14) -0.34694(14) 0.0422(5) Uani 1 1 d . . .
N6 N 0.9162(4) 0.8498(4) -0.3498(4) 0.0407(15) Uani 1 1 d . B .
C6 C 0.9175(6) 0.8696(6) -0.2758(5) 0.051(2) Uani 1 1 d . . .
C61 C 0.9520(15) 0.7815(14) -0.1939(14) 0.090(5) Uiso 0.600(12) 1 d P B 1
H61A H 0.9599 0.7992 -0.1504 0.135 Uiso 0.600(12) 1 calc PR B 1
H61B H 1.0088 0.7375 -0.2061 0.135 Uiso 0.600(12) 1 calc PR B 1
H61C H 0.9102 0.7491 -0.1709 0.135 Uiso 0.600(12) 1 calc PR B 1
C62 C 0.8154(11) 0.9255(13) -0.2582(12) 0.071(4) Uiso 0.600(12) 1 d P B 1
H62A H 0.7832 0.8836 -0.2432 0.106 Uiso 0.600(12) 1 calc PR B 1
H62B H 0.7904 0.9851 -0.3114 0.106 Uiso 0.600(12) 1 calc PR B 1
H62C H 0.8104 0.9420 -0.2095 0.106 Uiso 0.600(12) 1 calc PR B 1
C61' C 1.012(2) 0.780(2) -0.229(2) 0.090(5) Uiso 0.400(12) 1 d P B 2
H61D H 1.0192 0.7789 -0.1735 0.135 Uiso 0.400(12) 1 calc PR B 2
H61E H 1.0616 0.7906 -0.2687 0.135 Uiso 0.400(12) 1 calc PR B 2
H61F H 1.0114 0.7178 -0.2176 0.135 Uiso 0.400(12) 1 calc PR B 2
C62' C 0.8478(18) 0.854(2) -0.2126(17) 0.071(4) Uiso 0.400(12) 1 d P B 2
H62D H 0.7906 0.8963 -0.2415 0.106 Uiso 0.400(12) 1 calc PR B 2
H62E H 0.8509 0.8679 -0.1646 0.106 Uiso 0.400(12) 1 calc PR B 2
H62F H 0.8546 0.7858 -0.1887 0.106 Uiso 0.400(12) 1 calc PR B 2
C63 C 0.9512(9) 0.9461(9) -0.3023(7) 0.096(4) Uani 1 1 d . B .
H63A H 0.9134 1.0063 -0.3479 0.143 Uiso 1 1 calc R . .
H63B H 1.0114 0.9261 -0.3255 0.143 Uiso 1 1 calc R . .
H63C H 0.9513 0.9569 -0.2512 0.143 Uiso 1 1 calc R . .
N11 N 0.2346(4) 1.3404(4) -0.3930(4) 0.0335(14) Uani 1 1 d . . .
H11N H 0.184(5) 1.355(5) -0.373(4) 0.021(18) Uiso 1 1 d . . .
C90 C 0.2790(4) 1.2404(4) -0.3737(4) 0.0293(15) Uani 1 1 d . . .
C91 C 0.3366(4) 1.2126(5) -0.4330(4) 0.0317(16) Uani 1 1 d . . .
H91 H 0.3505 1.2598 -0.4856 0.038 Uiso 1 1 calc R . .
C92 C 0.3759(5) 1.1141(5) -0.4167(4) 0.0328(16) Uani 1 1 d . . .
H92 H 0.4153 1.0957 -0.4591 0.039 Uiso 1 1 calc R . .
C93 C 0.3582(4) 1.0451(5) -0.3415(4) 0.0308(16) Uani 1 1 d . . .
H93 H 0.3850 0.9792 -0.3322 0.037 Uiso 1 1 calc R . .
C94 C 0.3004(4) 1.0703(5) -0.2766(4) 0.0300(15) Uani 1 1 d . . .
C95 C 0.2819(5) 0.9996(5) -0.1962(5) 0.0386(18) Uani 1 1 d . . .
C96 C 0.2231(6) 1.0284(5) -0.1367(5) 0.057(2) Uani 1 1 d . . .
H96 H 0.2106 0.9812 -0.0831 0.068 Uiso 1 1 calc R . .
C97 C 0.1817(6) 1.1267(6) -0.1545(5) 0.060(3) Uani 1 1 d . . .
H97 H 0.1400 1.1453 -0.1134 0.072 Uiso 1 1 calc R . .
C98 C 0.1995(5) 1.1958(5) -0.2290(5) 0.045(2) Uani 1 1 d . . .
H98 H 0.1717 1.2618 -0.2386 0.054 Uiso 1 1 calc R . .
C99 C 0.2595(4) 1.1704(5) -0.2927(4) 0.0299(15) Uani 1 1 d . . .
N12 N 0.3259(5) 0.9011(4) -0.1785(4) 0.0451(17) Uani 1 1 d . . .
H12N H 0.373(5) 0.882(5) -0.199(5) 0.03(2) Uiso 1 1 d . . .
C1T C 0.5974(7) 0.9224(9) -0.1278(7) 0.130(6) Uani 1 1 d G . .
C2T C 0.6527(9) 0.8259(10) -0.1056(9) 0.112(5) Uani 1 1 d G . .
H2T H 0.6547 0.7959 -0.1411 0.135 Uiso 1 1 calc R . .
C3T C 0.7052(7) 0.7734(8) -0.0315(10) 0.148(7) Uani 1 1 d G . .
H3T H 0.7430 0.7074 -0.0163 0.178 Uiso 1 1 calc R . .
C4T C 0.7024(8) 0.8173(12) 0.0205(7) 0.148(7) Uani 1 1 d G . .
H4T H 0.7383 0.7813 0.0712 0.178 Uiso 1 1 calc R . .
C5T C 0.6471(10) 0.9137(12) -0.0017(8) 0.158(7) Uani 1 1 d G . .
H5T H 0.6451 0.9437 0.0338 0.189 Uiso 1 1 calc R . .
C6T C 0.5946(8) 0.9663(8) -0.0758(9) 0.130(6) Uani 1 1 d G . .
H6T H 0.5568 1.0322 -0.0910 0.156 Uiso 1 1 calc R . .
C7T C 0.5427(13) 0.9764(19) -0.2040(12) 0.208(12) Uani 1 1 d . . .
H7T1 H 0.5671 1.0219 -0.2511 0.312 Uiso 1 1 calc R . .
H7T2 H 0.4829 1.0126 -0.1891 0.312 Uiso 1 1 calc R . .
H7T3 H 0.5408 0.9317 -0.2239 0.312 Uiso 1 1 calc R . .
C1U C 0.785(3) 1.111(3) -0.193(2) 0.090(6) Uiso 0.440(11) 1 d P C 1
C2U C 0.8105(19) 1.028(2) -0.1158(17) 0.073(5) Uiso 0.440(11) 1 d P C 1
H2U H 0.7751 0.9908 -0.0878 0.088 Uiso 0.440(11) 1 calc PR C 1
C3U C 0.894(3) 1.001(3) -0.079(2) 0.101(6) Uiso 0.440(11) 1 d P C 1
H3U H 0.9071 0.9489 -0.0215 0.121 Uiso 0.440(11) 1 calc PR C 1
C4U C 0.953(3) 1.041(3) -0.117(3) 0.123(8) Uiso 0.440(11) 1 d P C 1
H4U H 1.0092 1.0163 -0.0934 0.147 Uiso 0.440(11) 1 calc PR C 1
C5U C 0.927(4) 1.111(3) -0.184(3) 0.115(8) Uiso 0.440(11) 1 d P C 1
H5U H 0.9639 1.1463 -0.2107 0.138 Uiso 0.440(11) 1 calc PR C 1
C6U C 0.841(2) 1.154(2) -0.235(2) 0.086(6) Uiso 0.440(11) 1 d P C 1
H6U H 0.8291 1.2070 -0.2920 0.103 Uiso 0.440(11) 1 calc PR C 1
C7U C 0.698(3) 1.133(3) -0.235(3) 0.128(9) Uiso 0.440(11) 1 d P C 1
H7U1 H 0.6850 1.1932 -0.2894 0.192 Uiso 0.440(11) 1 calc PR C 1
H7U2 H 0.6491 1.1401 -0.1932 0.192 Uiso 0.440(11) 1 calc PR C 1
H7U3 H 0.7071 1.0794 -0.2481 0.192 Uiso 0.440(11) 1 calc PR C 1
C1U' C 0.8346(19) 1.0897(18) -0.1701(17) 0.090(6) Uiso 0.560(11) 1 d P C 2
C2U' C 0.8583(17) 0.9967(15) -0.0961(14) 0.073(5) Uiso 0.560(11) 1 d P C 2
H2U' H 0.8145 0.9706 -0.0677 0.088 Uiso 0.560(11) 1 calc PR C 2
C3U' C 0.9376(18) 0.948(2) -0.0670(17) 0.101(6) Uiso 0.560(11) 1 d P C 2
H3U' H 0.9508 0.8836 -0.0218 0.121 Uiso 0.560(11) 1 calc PR C 2
C4U' C 1.003(2) 0.981(2) -0.0962(19) 0.123(8) Uiso 0.560(11) 1 d P C 2
H4U' H 1.0612 0.9430 -0.0729 0.147 Uiso 0.560(11) 1 calc PR C 2
C5U' C 0.980(2) 1.076(2) -0.164(2) 0.115(8) Uiso 0.560(11) 1 d P C 2
H5U' H 1.0221 1.1050 -0.1811 0.138 Uiso 0.560(11) 1 calc PR C 2
C6U' C 0.895(2) 1.135(2) -0.2110(19) 0.086(6) Uiso 0.560(11) 1 d P C 2
H6U' H 0.8829 1.1951 -0.2618 0.103 Uiso 0.560(11) 1 calc PR C 2
C7U' C 0.747(3) 1.141(3) -0.220(2) 0.128(9) Uiso 0.560(11) 1 d P C 2
H7U4 H 0.7470 1.2008 -0.2708 0.192 Uiso 0.560(11) 1 calc PR C 2
H7U5 H 0.6979 1.1565 -0.1803 0.192 Uiso 0.560(11) 1 calc PR C 2
H7U6 H 0.7414 1.0979 -0.2394 0.192 Uiso 0.560(11) 1 calc PR C 2
C1S C 1.0303(14) 0.6672(14) 0.1614(11) 0.171(12) Uiso 0.603(11) 1 d PGD D 1
C2S C 1.0334(12) 0.6343(14) 0.2518(11) 0.124(7) Uiso 0.603(11) 1 d PGD D 1
H2S H 1.0621 0.6564 0.2748 0.149 Uiso 0.603(11) 1 calc PR D 1
C3S C 0.9946(11) 0.5691(12) 0.3087(9) 0.127(7) Uiso 0.603(11) 1 d PG D 1
H3S H 0.9968 0.5466 0.3704 0.152 Uiso 0.603(11) 1 calc PR D 1
C4S C 0.9527(12) 0.5367(12) 0.2751(11) 0.101(6) Uiso 0.603(11) 1 d PG D 1
H4S H 0.9261 0.4922 0.3139 0.121 Uiso 0.603(11) 1 calc PR D 1
C5S C 0.9495(13) 0.5696(14) 0.1847(12) 0.157(10) Uiso 0.603(11) 1 d PG D 1
H5S H 0.9208 0.5475 0.1617 0.189 Uiso 0.603(11) 1 calc PR D 1
C6S C 0.9883(14) 0.6349(15) 0.1278(9) 0.131(8) Uiso 0.603(11) 1 d PGD D 1
H6S H 0.9861 0.6573 0.0661 0.157 Uiso 0.603(11) 1 calc PR D 1
C7S C 1.084(3) 0.715(3) 0.1073(18) 0.250(18) Uiso 0.603(11) 1 d PD D 1
H7S1 H 1.0748 0.7323 0.0460 0.375 Uiso 0.603(11) 1 calc PR D 1
H7S2 H 1.1453 0.6730 0.1230 0.375 Uiso 0.603(11) 1 calc PR D 1
H7S3 H 1.0685 0.7743 0.1142 0.375 Uiso 0.603(11) 1 calc PR D 1
C1S' C 0.929(2) 0.567(2) 0.1343(19) 0.171(12) Uiso 0.397(11) 1 d PG D 2
C2S' C 0.945(2) 0.537(2) 0.2216(16) 0.124(7) Uiso 0.397(11) 1 d PGD D 2
H2S' H 0.9229 0.4918 0.2675 0.149 Uiso 0.397(11) 1 calc PR D 2
C3S' C 0.9926(19) 0.575(2) 0.2419(14) 0.127(7) Uiso 0.397(11) 1 d PG D 2
H3S' H 1.0034 0.5548 0.3015 0.152 Uiso 0.397(11) 1 calc PR D 2
C4S' C 1.0246(18) 0.642(2) 0.1748(18) 0.101(6) Uiso 0.397(11) 1 d PG D 2
H4S' H 1.0573 0.6673 0.1886 0.121 Uiso 0.397(11) 1 calc PR D 2
C5S' C 1.009(2) 0.671(2) 0.0875(16) 0.157(10) Uiso 0.397(11) 1 d PG D 2
H5S' H 1.0307 0.7167 0.0417 0.189 Uiso 0.397(11) 1 calc PR D 2
C6S' C 0.961(2) 0.634(2) 0.0672(15) 0.131(8) Uiso 0.397(11) 1 d PGD D 2
H6S' H 0.9502 0.6536 0.0076 0.157 Uiso 0.397(11) 1 calc PR D 2
C7S' C 0.896(4) 0.518(4) 0.114(3) 0.250(18) Uiso 0.397(11) 1 d PD D 2
H7S4 H 0.8905 0.5462 0.0503 0.375 Uiso 0.397(11) 1 calc PR D 2
H7S5 H 0.8380 0.5230 0.1422 0.375 Uiso 0.397(11) 1 calc PR D 2
H7S6 H 0.9360 0.4496 0.1359 0.375 Uiso 0.397(11) 1 calc PR D 2

loop_
_atom_site_aniso_label
_atom_site_aniso_U_11
_atom_site_aniso_U_22
_atom_site_aniso_U_33
_atom_site_aniso_U_23
_atom_site_aniso_U_13
_atom_site_aniso_U_12
P1 0.0341(11) 0.0247(9) 0.0318(10) -0.0040(8) -0.0002(8) -0.0137(8)
N1 0.031(3) 0.029(3) 0.038(3) -0.006(3) -0.003(3) -0.012(3)
C1 0.048(5) 0.050(5) 0.052(5) 0.000(4) -0.016(4) -0.025(4)
C11 0.090(9) 0.122(10) 0.091(8) 0.017(7) -0.028(7) -0.082(8)
C12 0.099(9) 0.073(7) 0.116(10) -0.045(7) -0.044(7) -0.025(6)
C13 0.066(6) 0.061(6) 0.067(6) -0.007(5) -0.031(5) -0.014(5)
P2 0.0392(11) 0.0278(10) 0.0335(10) -0.0031(8) 0.0068(8) -0.0096(8)
N2 0.041(4) 0.028(3) 0.032(3) -0.009(3) 0.002(3) -0.012(3)
C2 0.052(5) 0.037(4) 0.034(4) -0.014(3) 0.002(4) -0.017(4)
C21 0.067(6) 0.060(5) 0.051(5) -0.024(4) -0.014(4) -0.016(5)
C22 0.096(8) 0.073(6) 0.033(5) -0.014(4) 0.010(5) -0.050(6)
C23 0.080(7) 0.053(5) 0.058(6) -0.028(5) 0.003(5) -0.029(5)
N7 0.035(4) 0.022(3) 0.039(4) -0.007(3) -0.002(3) -0.010(3)
C70 0.035(4) 0.025(3) 0.026(4) -0.012(3) 0.002(3) -0.012(3)
C71 0.032(4) 0.031(4) 0.029(4) -0.011(3) 0.001(3) -0.011(3)
C72 0.036(4) 0.028(4) 0.027(4) -0.005(3) -0.004(3) -0.009(3)
C73 0.040(5) 0.030(4) 0.029(4) -0.009(3) 0.003(3) -0.014(3)
C74 0.033(4) 0.027(4) 0.032(4) -0.011(3) 0.002(3) -0.013(3)
C75 0.036(4) 0.030(4) 0.043(4) -0.011(3) -0.001(3) -0.013(3)
C76 0.035(4) 0.046(5) 0.054(5) -0.002(4) -0.006(4) -0.017(4)
C77 0.041(5) 0.041(5) 0.054(5) 0.002(4) -0.014(4) -0.010(4)
C78 0.041(5) 0.032(4) 0.040(4) -0.003(3) -0.004(3) -0.014(3)
C79 0.038(4) 0.025(3) 0.030(4) -0.012(3) 0.001(3) -0.013(3)
N8 0.034(4) 0.028(4) 0.058(5) -0.001(3) -0.003(3) -0.010(3)
P3 0.0313(10) 0.0227(9) 0.0364(10) -0.0121(8) 0.0033(8) -0.0093(8)
N3 0.028(3) 0.023(3) 0.032(3) -0.010(2) 0.003(2) -0.010(2)
C3 0.044(4) 0.026(4) 0.032(4) -0.009(3) -0.002(3) -0.013(3)
C31 0.064(6) 0.060(5) 0.051(5) -0.013(4) -0.012(4) -0.032(5)
C32 0.065(6) 0.043(4) 0.034(4) -0.017(4) 0.003(4) -0.019(4)
C33 0.060(5) 0.031(4) 0.038(4) -0.007(3) -0.001(4) -0.012(4)
P4 0.0303(10) 0.0243(9) 0.0349(10) -0.0140(8) 0.0017(8) -0.0104(8)
N4 0.036(3) 0.038(3) 0.034(3) -0.017(3) 0.004(3) -0.016(3)
C4 0.052(5) 0.047(4) 0.036(4) -0.020(4) 0.002(4) -0.024(4)
N9 0.031(4) 0.028(3) 0.050(4) -0.014(3) 0.009(3) -0.017(3)
C80 0.026(4) 0.026(3) 0.031(4) -0.011(3) 0.000(3) -0.007(3)
C81 0.035(4) 0.025(4) 0.047(4) -0.017(3) -0.004(3) -0.009(3)
C82 0.036(4) 0.028(4) 0.059(5) -0.019(4) -0.008(4) -0.012(3)
C83 0.027(4) 0.032(4) 0.052(5) -0.019(4) -0.001(3) -0.012(3)
C84 0.029(4) 0.028(3) 0.031(4) -0.011(3) -0.001(3) -0.013(3)
C85 0.031(4) 0.026(4) 0.035(4) -0.010(3) -0.001(3) -0.008(3)
C86 0.032(4) 0.032(4) 0.060(5) -0.022(4) 0.000(4) -0.013(3)
C87 0.038(5) 0.037(4) 0.068(5) -0.026(4) 0.002(4) -0.020(4)
C88 0.025(4) 0.037(4) 0.053(5) -0.020(4) 0.003(3) -0.012(3)
C89 0.031(4) 0.029(4) 0.030(4) -0.012(3) 0.000(3) -0.014(3)
N10 0.028(3) 0.026(3) 0.060(4) -0.017(3) 0.004(3) -0.011(3)
P5 0.0249(10) 0.0324(10) 0.0439(11) -0.0173(9) 0.0042(8) -0.0110(8)
N5 0.027(3) 0.031(3) 0.047(4) -0.017(3) 0.002(3) -0.011(3)
C5 0.029(4) 0.048(5) 0.073(6) -0.038(4) 0.007(4) -0.015(4)
C51 0.040(5) 0.075(6) 0.117(9) -0.069(7) 0.010(5) -0.016(5)
C52 0.073(7) 0.078(7) 0.056(6) -0.040(5) 0.008(5) -0.028(5)
C53 0.069(6) 0.073(6) 0.106(8) -0.059(6) 0.007(6) -0.040(5)
P6 0.0306(11) 0.0326(10) 0.0530(13) -0.0099(9) -0.0023(9) -0.0120(8)
N6 0.037(4) 0.042(3) 0.044(4) -0.016(3) 0.003(3) -0.021(3)
C6 0.051(5) 0.070(6) 0.042(5) -0.023(4) 0.005(4) -0.035(5)
C63 0.158(12) 0.121(10) 0.070(7) -0.061(7) 0.036(7) -0.100(9)
N11 0.024(3) 0.030(3) 0.044(4) -0.016(3) 0.007(3) -0.011(3)
C90 0.028(4) 0.024(3) 0.033(4) -0.010(3) -0.002(3) -0.010(3)
C91 0.037(4) 0.027(4) 0.032(4) -0.009(3) 0.003(3) -0.019(3)
C92 0.037(4) 0.031(4) 0.033(4) -0.017(3) 0.006(3) -0.015(3)
C93 0.035(4) 0.022(3) 0.031(4) -0.011(3) 0.001(3) -0.009(3)
C94 0.028(4) 0.025(3) 0.030(4) -0.009(3) -0.002(3) -0.007(3)
C95 0.041(4) 0.027(4) 0.034(4) -0.008(3) 0.004(3) -0.009(3)
C96 0.067(6) 0.031(4) 0.040(5) -0.007(4) 0.018(4) -0.009(4)
C97 0.069(6) 0.039(5) 0.045(5) -0.017(4) 0.026(4) -0.011(4)
C98 0.051(5) 0.026(4) 0.041(4) -0.013(3) 0.010(4) -0.008(3)
C99 0.029(4) 0.026(3) 0.030(4) -0.009(3) -0.001(3) -0.009(3)
N12 0.043(4) 0.028(3) 0.041(4) -0.009(3) 0.015(3) -0.007(3)
C1T 0.121(13) 0.198(18) 0.135(14) -0.096(14) 0.051(11) -0.113(14)
C2T 0.126(13) 0.128(12) 0.136(13) -0.091(11) 0.068(11) -0.087(11)
C3T 0.155(17) 0.166(17) 0.139(16) -0.064(16) 0.049(14) -0.100(15)
C4T 0.166(19) 0.20(2) 0.101(12) -0.050(14) 0.016(12) -0.118(18)
C5T 0.19(2) 0.141(16) 0.156(19) -0.072(15) 0.017(15) -0.077(15)
C6T 0.176(16) 0.141(13) 0.147(14) -0.107(13) 0.018(12) -0.081(12)
C7T 0.172(19) 0.38(3) 0.129(15) -0.070(18) -0.023(13) -0.19(2)

loop_
_geom_bond_atom_site_label_1
_geom_bond_atom_site_label_2
_geom_bond_distance
_geom_bond_site_symmetry_2
_geom_bond_publ_flag
P1 N7 1.694(7) . ?
P1 N2 1.716(6) . ?
P1 N1 1.719(6) . ?
P1 P2 2.588(3) . ?
N1 C1 1.488(10) . ?
N1 P2 1.729(6) . ?
C1 C12 1.515(14) . ?
C1 C11 1.526(13) . ?
C1 C13 1.527(11) . ?
P2 N12 1.691(7) . ?
P2 N2 1.721(6) . ?
N2 C2 1.486(9) . ?
C2 C21 1.522(12) . ?
C2 C23 1.526(11) . ?
C2 C22 1.537(11) . ?
N7 C70 1.416(9) . ?
C70 C71 1.371(9) . ?
C70 C79 1.433(10) . ?
C71 C72 1.402(10) . ?
C72 C73 1.357(10) . ?
C73 C74 1.411(10) . ?
C74 C79 1.428(9) . ?
C74 C75 1.432(10) . ?
C75 C76 1.379(10) . ?
C75 N8 1.398(10) . ?
C76 C77 1.405(11) . ?
C77 C78 1.356(11) . ?
C78 C79 1.417(10) . ?
N8 P6 1.696(7) . ?
P3 N11 1.697(6) . ?
P3 N4 1.712(6) . ?
P3 N3 1.719(6) . ?
P3 P4 2.601(3) . ?
N3 C3 1.485(9) . ?
N3 P4 1.732(6) . ?
C3 C32 1.525(10) . ?
C3 C31 1.526(11) . ?
C3 C33 1.531(10) . ?
P4 N10 1.692(6) . ?
P4 N4 1.713(6) . ?
N4 C4 1.470(9) . ?
C4 C42' 1.43(4) . ?
C4 C43' 1.48(5) . ?
C4 C41 1.505(14) . ?
C4 C42 1.509(14) . ?
C4 C43 1.546(14) . ?
C4 C41' 1.65(5) . ?
N9 C80 1.405(9) . ?
N9 P5 1.696(6) . ?
C80 C81 1.375(10) . ?
C80 C89 1.439(9) . ?
C81 C82 1.396(10) . ?
C82 C83 1.367(10) . ?
C83 C84 1.416(9) . ?
C84 C89 1.422(9) . ?
C84 C85 1.436(9) . ?
C85 C86 1.367(10) . ?
C85 N10 1.407(9) . ?
C86 C87 1.399(10) . ?
C87 C88 1.370(10) . ?
C88 C89 1.413(10) . ?
P5 N6 1.707(6) . ?
P5 N5 1.727(6) . ?
P5 P6 2.593(3) . ?
N5 C5 1.490(10) . ?
N5 P6 1.728(6) . ?
C5 C51 1.515(11) . ?
C5 C52 1.515(12) . ?
C5 C53 1.531(11) . ?
P6 N6 1.712(6) . ?
N6 C6 1.470(10) . ?
C6 C62' 1.45(3) . ?
C6 C63 1.472(13) . ?
C6 C61 1.47(2) . ?
C6 C62 1.608(19) . ?
C6 C61' 1.67(3) . ?
N11 C90 1.420(8) . ?
C90 C91 1.358(9) . ?
C90 C99 1.429(9) . ?
C91 C92 1.409(9) . ?
C92 C93 1.357(9) . ?
C93 C94 1.417(9) . ?
C94 C95 1.423(10) . ?
C94 C99 1.434(9) . ?
C95 C96 1.376(10) . ?
C95 N12 1.405(9) . ?
C96 C97 1.400(11) . ?
C97 C98 1.352(11) . ?
C98 C99 1.418(10) . ?
C1T C2T 1.3900 . ?
C1T C6T 1.3900 . ?
C1T C7T 1.437(19) . ?
C2T C3T 1.3900 . ?
C3T C4T 1.3900 . ?
C4T C5T 1.3900 . ?
C5T C6T 1.3900 . ?
C1U C6U 1.31(4) . ?
C1U C2U 1.38(4) . ?
C1U C7U 1.59(5) . ?
C2U C3U 1.46(5) . ?
C3U C4U 1.33(5) . ?
C4U C5U 1.19(5) . ?
C5U C6U 1.56(5) . ?
C1U' C6U' 1.40(4) . ?
C1U' C2U' 1.43(3) . ?
C1U' C7U' 1.54(4) . ?
C2U' C3U' 1.29(3) . ?
C3U' C4U' 1.35(4) . ?
C4U' C5U' 1.41(4) . ?
C5U' C6U' 1.48(4) . ?
C1S C7S 1.374(16) . ?
C1S C2S 1.3900 . ?
C1S C6S 1.3900 . ?
C2S C3S 1.3900 . ?
C3S C4S 1.3900 . ?
C4S C5S 1.3900 . ?
C5S C6S 1.3900 . ?
C1S' C7S' 1.36(2) . ?
C1S' C2S' 1.3900 . ?
C1S' C6S' 1.3900 . ?
C2S' C3S' 1.3900 . ?
C3S' C4S' 1.3900 . ?
C4S' C5S' 1.3900 . ?
C5S' C6S' 1.3900 . ?
